data_4313039
loop_
_publ_author_name
'Guodong Du'
'Arkady Ellern'
'L. Keith Woo'

_publ_contact_author_address
;
  3759 Gilman Hall, Iowa State University,
  Ames, Iowa, 50011, USA
;
_publ_contact_author_email kwoo@iastate.edu
_publ_contact_author_fax +1-515-2945854
_publ_contact_author_name 'L. Keith Woo'
_publ_contact_author_phone +1-515-2945854
_publ_section_title
;
 Synthesis and Characterization of Chiral Tetraaza Macrocyclic Nickel(II)
 and Palladium(II) Complexes
;
_journal_name_full 'Inorganic Chemistry'
_journal_page_first 873
_journal_page_last 877
_journal_paper_doi 10.1021/ic025818v
_journal_volume 42
_journal_year 2003
_chemical_formula_sum 'C17 H30 F12 N4 P2'
_chemical_formula_weight 580.39
_chemical_name_systematic
;
7,15-Diacetyl-2,3,4,4a,5,9,10,11,12,13,17,17a-dodecahydro-1H-5,9,13,17-
tetraaza-benzocyclopentadecenium(2+) hexafluorophosphate
;
_space_group_IT_number 20
_symmetry_cell_setting orthorhombic
_symmetry_space_group_name_Hall 'C 2c 2'
_symmetry_space_group_name_H-M 'C 2 2 21'
_atom_sites_solution_hydrogens geom
_atom_sites_solution_primary direct
_atom_sites_solution_secondary difmap
_audit_creation_method SHELXL-97
_cell_angle_alpha 90.00
_cell_angle_beta 90.00
_cell_angle_gamma 90.00
_cell_formula_units_Z 4
_cell_length_a 13.3960(16)
_cell_length_b 14.9412(18)
_cell_length_c 12.0953(14)
_cell_measurement_temperature 173(2)
_cell_volume 2420.9(5)
_computing_cell_refinement 'Bruker SMART'
_computing_data_collection 'Bruker SMART'
_computing_data_reduction 'Bruker SHELXTL'
_computing_molecular_graphics 'Bruker SHELXTL'
_computing_publication_material 'Bruker SHELXTL'
_computing_structure_refinement 'SHELXL-97 (Sheldrick, 1997)'
_computing_structure_solution 'SHELXS-97 (Sheldrick, 1990)'
_diffrn_ambient_temperature 173(2)
_diffrn_measured_fraction_theta_full 1.000
_diffrn_measured_fraction_theta_max 1.000
_diffrn_measurement_device_type 'CCD area detector'
_diffrn_measurement_method 'phi and omega scans'
_diffrn_radiation_monochromator graphite
_diffrn_radiation_source 'fine-focus sealed tube'
_diffrn_radiation_type MoK\a
_diffrn_radiation_wavelength 0.71073
_diffrn_reflns_av_R_equivalents 0.0312
_diffrn_reflns_av_sigmaI/netI 0.0380
_diffrn_reflns_limit_h_max 15
_diffrn_reflns_limit_h_min -15
_diffrn_reflns_limit_k_max 17
_diffrn_reflns_limit_k_min -12
_diffrn_reflns_limit_l_max 14
_diffrn_reflns_limit_l_min -14
_diffrn_reflns_number 6229
_diffrn_reflns_theta_full 24.72
_diffrn_reflns_theta_max 24.72
_diffrn_reflns_theta_min 2.04
_exptl_absorpt_coefficient_mu 0.286
_exptl_absorpt_correction_T_max 0.81
_exptl_absorpt_correction_T_min 0.75
_exptl_absorpt_correction_type none
_exptl_absorpt_process_details 'Bruker SADABS'
_exptl_crystal_colour colorless
_exptl_crystal_density_diffrn 1.592
_exptl_crystal_density_method 'not measured'
_exptl_crystal_description plate
_exptl_crystal_F_000 1192
_exptl_crystal_size_max 0.4
_exptl_crystal_size_mid 0.2
_exptl_crystal_size_min 0.1
_refine_diff_density_max 0.266
_refine_diff_density_min -0.185
_refine_diff_density_rms 0.044
_refine_ls_abs_structure_details 'Flack H D (1983), Acta Cryst. A39, 876-881'
_refine_ls_abs_structure_Flack 0.06(13)
_refine_ls_extinction_method none
_refine_ls_goodness_of_fit_ref 0.972
_refine_ls_hydrogen_treatment mixed
_refine_ls_matrix_type full
_refine_ls_number_parameters 219
_refine_ls_number_reflns 2072
_refine_ls_number_restraints 0
_refine_ls_restrained_S_all 0.972
_refine_ls_R_factor_all 0.0428
_refine_ls_R_factor_gt 0.0335
_refine_ls_shift/su_max 0.000
_refine_ls_shift/su_mean 0.000
_refine_ls_structure_factor_coef Fsqd
_refine_ls_weighting_details 'calc w=1/[\s^2^(Fo^2^)+(0.0515P)^2^+0.0000P] where P=(Fo^2^+2Fc^2^)/3'
_refine_ls_weighting_scheme calc
_refine_ls_wR_factor_gt 0.0778
_refine_ls_wR_factor_ref 0.0807
_reflns_number_gt 1748
_reflns_number_total 2072
_reflns_threshold_expression >2sigma(I)
_cod_data_source_file ic025818v_2.cif
_cod_data_source_block woo15
_cod_depositor_comments
;
The following automatic conversions were performed:

'_symmetry_cell_setting' value 'Orthorhombic' changed to
'orthorhombic' according to the built-in table from CIF Core
dictionary named 'cif_core.dic' version 2.4.1 from 2010-06-29.

Automatic conversion script
Id: cif_fix_values 1646 2011-03-28 12:23:43Z adriana 
;
_cod_database_code 4313039

loop_
_symmetry_equiv_pos_as_xyz
'x, y, z'
'-x, -y, z+1/2'
'-x, y, -z+1/2'
'x, -y, -z'
'x+1/2, y+1/2, z'
'-x+1/2, -y+1/2, z+1/2'
'-x+1/2, y+1/2, -z+1/2'
'x+1/2, -y+1/2, -z'

loop_
_atom_site_label
_atom_site_type_symbol
_atom_site_fract_x
_atom_site_fract_y
_atom_site_fract_z
_atom_site_U_iso_or_equiv
_atom_site_adp_type
_atom_site_occupancy
_atom_site_symmetry_multiplicity
_atom_site_calc_flag
_atom_site_refinement_flags
_atom_site_disorder_assembly
_atom_site_disorder_group
P1 P 0.69980(6) 0.78052(5) 0.76804(6) 0.0379(2) Uani 1 1 d . . .
F1 F 0.78571(18) 0.71330(14) 0.73601(17) 0.0862(7) Uani 1 1 d . . .
F3 F 0.61785(12) 0.85172(13) 0.8054(2) 0.0687(7) Uani 1 1 d . . .
F4 F 0.77093(15) 0.86186(13) 0.7361(2) 0.0796(7) Uani 1 1 d . . .
F2 F 0.6290(2) 0.70336(14) 0.8026(2) 0.1051(10) Uani 1 1 d . . .
F6 F 0.74342(16) 0.7847(2) 0.89096(16) 0.0860(8) Uani 1 1 d . . .
F5 F 0.65962(18) 0.7792(2) 0.64694(16) 0.0949(7) Uani 1 1 d . . .
C1 C 0.50811(18) 0.5277(2) 0.9474(2) 0.0324(6) Uani 1 1 d . . .
C2 C 0.41376(18) 0.5135(2) 0.8788(2) 0.0312(6) Uani 1 1 d . . .
C3 C 0.32202(16) 0.53171(16) 0.9494(2) 0.0228(5) Uani 1 1 d . . .
C4 C 0.15236(18) 0.57865(17) 0.9084(2) 0.0222(5) Uani 1 1 d . . .
C5 C 0.05380(18) 0.56412(18) 0.8860(2) 0.0241(6) Uani 1 1 d . . .
C6 C 0.0079(2) 0.7226(2) 0.9409(3) 0.0367(7) Uani 1 1 d . . .
C7 C -0.01848(17) 0.62780(16) 0.9127(2) 0.0249(6) Uani 1 1 d . . .
C8 C -0.16562(19) 0.52501(18) 0.8991(2) 0.0297(6) Uani 1 1 d . . .
C9 C -0.2265(2) 0.5000 1.0000 0.0290(9) Uani 1 2 d S . .
N1 N 0.22786(14) 0.52353(15) 0.88975(18) 0.0237(5) Uani 1 1 d . . .
N2 N -0.11417(16) 0.60981(16) 0.9152(2) 0.0298(6) Uani 1 1 d . . .
H1A H 0.5651(17) 0.5150(16) 0.903(2) 0.021(6) Uiso 1 1 d . . .
H1B H 0.5126(17) 0.5924(18) 0.966(2) 0.026(7) Uiso 1 1 d . . .
H2A H 0.4112(19) 0.5483(18) 0.821(3) 0.034(8) Uiso 1 1 d . . .
H2B H 0.4091(17) 0.4506(17) 0.852(2) 0.020(6) Uiso 1 1 d . . .
H3A H 0.3242(16) 0.5917(16) 0.9828(19) 0.019(6) Uiso 1 1 d . . .
H4A H 0.1722(16) 0.6316(15) 0.9410(19) 0.018(6) Uiso 1 1 d . . .
H5A H 0.0360(14) 0.5139(17) 0.8632(18) 0.015(6) Uiso 1 1 d . . .
H6A H -0.049(2) 0.762(2) 0.944(2) 0.052(9) Uiso 1 1 d . . .
H6B H 0.049(3) 0.737(3) 0.899(3) 0.083(15) Uiso 1 1 d . . .
H6C H 0.037(2) 0.727(2) 1.012(3) 0.058(10) Uiso 1 1 d . . .
H8A H -0.205(2) 0.5285(18) 0.835(2) 0.038(7) Uiso 1 1 d . . .
H8B H -0.1169(15) 0.4780(16) 0.8882(19) 0.015(6) Uiso 1 1 d . . .
H9A H -0.2650(15) 0.5471(14) 1.020(2) 0.023(7) Uiso 1 1 d . . .
H1N H 0.2176(16) 0.4765(17) 0.8621(19) 0.011(6) Uiso 1 1 d . . .
H2N H -0.1450(18) 0.6483(16) 0.929(2) 0.014(7) Uiso 1 1 d . . .

loop_
_atom_site_aniso_label
_atom_site_aniso_U_11
_atom_site_aniso_U_22
_atom_site_aniso_U_33
_atom_site_aniso_U_23
_atom_site_aniso_U_13
_atom_site_aniso_U_12
P1 0.0529(4) 0.0274(4) 0.0335(4) -0.0063(3) -0.0076(3) 0.0099(4)
F1 0.1339(17) 0.0727(14) 0.0520(13) -0.0089(12) 0.0130(13) 0.0687(15)
F3 0.0474(11) 0.0572(12) 0.1015(19) -0.0072(11) -0.0020(10) 0.0196(10)
F4 0.0700(13) 0.0590(13) 0.110(2) -0.0112(13) 0.0176(13) -0.0101(11)
F2 0.167(2) 0.0491(13) 0.099(2) -0.0119(13) 0.0335(17) -0.0461(16)
F6 0.0961(14) 0.1238(18) 0.0381(11) -0.0331(13) -0.0182(10) 0.0493(15)
F5 0.1139(16) 0.1266(19) 0.0442(13) 0.0027(14) -0.0349(12) -0.0048(18)
C1 0.0189(12) 0.0440(17) 0.0343(15) 0.0015(13) 0.0033(11) -0.0008(14)
C2 0.0250(13) 0.0432(19) 0.0255(14) 0.0058(14) 0.0048(11) 0.0049(13)
C3 0.0182(12) 0.0267(13) 0.0235(12) 0.0007(11) -0.0007(10) 0.0032(11)
C4 0.0274(13) 0.0227(13) 0.0165(12) 0.0038(10) -0.0013(10) 0.0032(11)
C5 0.0264(14) 0.0229(14) 0.0229(14) 0.0006(11) -0.0027(11) -0.0013(11)
C6 0.0306(15) 0.0258(14) 0.054(2) 0.0025(16) 0.0016(15) 0.0067(15)
C7 0.0243(14) 0.0299(13) 0.0206(13) 0.0031(11) -0.0022(10) 0.0031(10)
C8 0.0243(13) 0.0361(15) 0.0286(15) -0.0013(12) -0.0040(11) -0.0004(13)
C9 0.0173(18) 0.036(2) 0.033(2) -0.0029(18) 0.000 0.000
N1 0.0245(11) 0.0229(12) 0.0237(12) -0.0020(10) -0.0026(8) 0.0016(10)
N2 0.0269(12) 0.0269(13) 0.0356(14) -0.0013(11) 0.0037(10) 0.0099(11)

loop_
_atom_type_symbol
_atom_type_description
_atom_type_scat_dispersion_real
_atom_type_scat_dispersion_imag
_atom_type_scat_source
C C 0.0033 0.0016 'International Tables Vol C Tables 4.2.6.8 and 6.1.1.4'
H H 0.0000 0.0000 'International Tables Vol C Tables 4.2.6.8 and 6.1.1.4'
N N 0.0061 0.0033 'International Tables Vol C Tables 4.2.6.8 and 6.1.1.4'
F F 0.0171 0.0103 'International Tables Vol C Tables 4.2.6.8 and 6.1.1.4'
P P 0.1023 0.0942 'International Tables Vol C Tables 4.2.6.8 and 6.1.1.4'

loop_
_geom_angle_atom_site_label_1
_geom_angle_atom_site_label_2
_geom_angle_atom_site_label_3
_geom_angle
_geom_angle_site_symmetry_1
_geom_angle_site_symmetry_3
_geom_angle_publ_flag
F2 P1 F5 91.86(15) . . ?
F2 P1 F1 92.25(14) . . ?
F5 P1 F1 90.74(13) . . ?
F2 P1 F4 177.94(13) . . ?
F5 P1 F4 89.34(15) . . ?
F1 P1 F4 89.41(12) . . ?
F2 P1 F3 89.91(12) . . ?
F5 P1 F3 92.12(14) . . ?
F1 P1 F3 176.36(12) . . ?
F4 P1 F3 88.37(11) . . ?
F2 P1 F6 90.09(17) . . ?
F5 P1 F6 178.05(18) . . ?
F1 P1 F6 89.22(11) . . ?
F4 P1 F6 88.72(16) . . ?
F3 P1 F6 87.85(12) . . ?
C1 C1 C2 112.3(2) 4_567 . ?
C3 C2 C1 109.8(2) . . ?
N1 C3 C2 114.0(2) . . ?
N1 C3 C3 109.87(16) . 4_567 ?
C2 C3 C3 109.53(18) . 4_567 ?
N1 C4 C5 127.3(2) . . ?
C4 C5 C7 121.1(2) . . ?
N2 C7 C5 123.0(2) . . ?
N2 C7 C6 114.8(2) . . ?
C5 C7 C6 122.2(2) . . ?
N2 C8 C9 111.2(2) . . ?
C8 C9 C8 114.8(3) . 4_567 ?
C4 N1 C3 121.6(2) . . ?
C7 N2 C8 129.7(2) . . ?

loop_
_geom_bond_atom_site_label_1
_geom_bond_atom_site_label_2
_geom_bond_distance
_geom_bond_site_symmetry_2
_geom_bond_publ_flag
P1 F2 1.550(2) . ?
P1 F5 1.561(2) . ?
P1 F1 1.5759(18) . ?
P1 F4 1.592(2) . ?
P1 F3 1.5939(18) . ?
P1 F6 1.599(2) . ?
C1 C1 1.518(5) 4_567 ?
C1 C2 1.527(4) . ?
C2 C3 1.521(3) . ?
C3 N1 1.458(3) . ?
C3 C3 1.548(5) 4_567 ?
C4 N1 1.324(3) . ?
C4 C5 1.365(4) . ?
C5 C7 1.395(3) . ?
C6 C7 1.499(4) . ?
C7 N2 1.310(3) . ?
C8 N2 1.455(3) . ?
C8 C9 1.515(3) . ?
C9 C8 1.515(3) 4_567 ?
